data_4069902
loop_
_publ_author_name
'Aktas, Halil'
'Slootweg, J. Chris'
'Ehlers, Andreas W.'
'Lutz, Martin'
'Spek, Anthony L.'
'Lammertsma, Koop'

_publ_section_title
;
 N-Heterocyclic Carbene Functionalized Group 7&#x2212;9 Transition Metal
 Phosphinidene Complexes
;
_journal_issue 17
_journal_name_full Organometallics
_journal_page_first 5166
_journal_paper_doi 10.1021/om900496y
_journal_volume 28
_journal_year 2009
_chemical_formula_moiety 'C39 H64 N2 P Rh, 0.66(C5 H12)'
_chemical_formula_sum 'C42.3 H71.92 N2 P Rh'
_chemical_formula_weight 742.42
_chemical_name_systematic
; 
 ? 
;
_space_group_IT_number 11
_symmetry_cell_setting monoclinic
_symmetry_space_group_name_Hall '-P 2yb'
_symmetry_space_group_name_H-M 'P 1 21/m 1'
_atom_sites_solution_hydrogens geom
_atom_sites_solution_primary direct
_atom_sites_solution_secondary difmap
_audit_creation_method SHELXL-97
_cell_angle_alpha 90.00
_cell_angle_beta 95.432(2)
_cell_angle_gamma 90.00
_cell_formula_units_Z 2
_cell_length_a 10.4727(3)
_cell_length_b 15.1067(4)
_cell_length_c 13.7281(2)
_cell_measurement_reflns_used 18239
_cell_measurement_temperature 150(2)
_cell_measurement_theta_max 27.50
_cell_measurement_theta_min 1.95
_cell_volume 2162.14(9)
_computing_cell_refinement Peakref
_computing_data_collection 'Nonius COLLECT'
_computing_data_reduction 'EvalCCD, Sadabs'
_computing_structure_refinement 'SHELXL-97 (Sheldrick, 1997)'
_computing_structure_solution 'SHELXS-97 (Sheldrick, 1990)'
_diffrn_ambient_temperature 150(2)
_diffrn_measured_fraction_theta_full 0.999
_diffrn_measured_fraction_theta_max 0.999
_diffrn_measurement_device_type 'Nonius KappaCCD'
_diffrn_measurement_method '\f and \w scans'
_diffrn_radiation_monochromator graphite
_diffrn_radiation_source 'rotating anode'
_diffrn_radiation_type MoK\a
_diffrn_radiation_wavelength 0.71073
_diffrn_reflns_av_R_equivalents 0.0205
_diffrn_reflns_av_sigmaI/netI 0.0164
_diffrn_reflns_limit_h_max 13
_diffrn_reflns_limit_h_min -13
_diffrn_reflns_limit_k_max 19
_diffrn_reflns_limit_k_min -19
_diffrn_reflns_limit_l_max 17
_diffrn_reflns_limit_l_min -17
_diffrn_reflns_number 28979
_diffrn_reflns_theta_full 27.52
_diffrn_reflns_theta_max 27.52
_diffrn_reflns_theta_min 1.95
_exptl_absorpt_coefficient_mu 0.460
_exptl_absorpt_correction_T_max 0.92
_exptl_absorpt_correction_T_min 0.62
_exptl_absorpt_correction_type multi-scan
_exptl_absorpt_process_details Sadabs
_exptl_crystal_colour black
_exptl_crystal_density_diffrn 1.140
_exptl_crystal_density_method 'not measured'
_exptl_crystal_description block
_exptl_crystal_F_000 799
_exptl_crystal_size_max 0.54
_exptl_crystal_size_mid 0.48
_exptl_crystal_size_min 0.18
_refine_diff_density_max 0.791
_refine_diff_density_min -0.255
_refine_diff_density_rms 0.077
_refine_ls_extinction_method none
_refine_ls_goodness_of_fit_ref 1.053
_refine_ls_hydrogen_treatment constr
_refine_ls_matrix_type full
_refine_ls_number_parameters 270
_refine_ls_number_reflns 5158
_refine_ls_number_restraints 72
_refine_ls_restrained_S_all 1.058
_refine_ls_R_factor_all 0.0351
_refine_ls_R_factor_gt 0.0285
_refine_ls_shift/su_max 0.053
_refine_ls_shift/su_mean 0.003
_refine_ls_structure_factor_coef Fsqd
_refine_ls_weighting_details 'calc w=1/[\s^2^(Fo^2^)+(0.0548P)^2^+1.6907P] where P=(Fo^2^+2Fc^2^)/3'
_refine_ls_weighting_scheme calc
_refine_ls_wR_factor_gt 0.0861
_refine_ls_wR_factor_ref 0.0906
_reflns_number_gt 4627
_reflns_number_total 5158
_reflns_threshold_expression I>2\s(I)
_cod_data_source_file om900496y_si_002.cif
_cod_data_source_block s4069a
_cod_original_sg_symbol_H-M 'P 21/m'
_cod_original_formula_sum 'C42.30 H71.92 N2 P Rh'
_cod_database_code 4069902

loop_
_symmetry_equiv_pos_as_xyz
'x, y, z'
'-x, y+1/2, -z'
'-x, -y, -z'
'x, -y-1/2, z'

loop_
_atom_site_label
_atom_site_type_symbol
_atom_site_fract_x
_atom_site_fract_y
_atom_site_fract_z
_atom_site_U_iso_or_equiv
_atom_site_adp_type
_atom_site_occupancy
_atom_site_symmetry_multiplicity
_atom_site_calc_flag
_atom_site_refinement_flags
_atom_site_disorder_assembly
_atom_site_disorder_group
Rh1 Rh 0.655877(18) 0.2500 0.221435(13) 0.01491(8) Uani 1 2 d S . .
P1 P 0.47149(6) 0.2500 0.28343(5) 0.01622(14) Uani 1 2 d S . .
N1 N 0.76358(15) 0.32094(11) 0.42148(11) 0.0190(3) Uani 1 1 d . . .
C1 C 0.3381(2) 0.2500 0.18406(18) 0.0156(5) Uani 1 2 d S . .
C2 C 0.28673(17) 0.33054(12) 0.14297(13) 0.0173(4) Uani 1 1 d . . .
C3 C 0.21345(18) 0.32807(13) 0.05281(13) 0.0202(4) Uani 1 1 d . . .
H3 H 0.1840 0.3824 0.0239 0.024 Uiso 1 1 calc R . .
C4 C 0.1817(3) 0.2500 0.00360(19) 0.0210(5) Uani 1 2 d SD . .
C5 C 0.29998(18) 0.42047(13) 0.19725(14) 0.0216(4) Uani 1 1 d . . .
C6 C 0.2049(2) 0.48978(14) 0.15144(17) 0.0320(5) Uani 1 1 d . . .
H6A H 0.2086 0.5429 0.1925 0.048 Uiso 1 1 calc R . .
H6B H 0.1178 0.4653 0.1467 0.048 Uiso 1 1 calc R . .
H6C H 0.2276 0.5052 0.0859 0.048 Uiso 1 1 calc R . .
C7 C 0.4334(2) 0.46146(14) 0.19668(17) 0.0293(5) Uani 1 1 d . . .
H7A H 0.4480 0.4783 0.1297 0.044 Uiso 1 1 calc R . .
H7B H 0.4984 0.4183 0.2214 0.044 Uiso 1 1 calc R . .
H7C H 0.4394 0.5141 0.2386 0.044 Uiso 1 1 calc R . .
C8 C 0.2663(2) 0.40833(15) 0.30295(15) 0.0302(5) Uani 1 1 d . . .
H8A H 0.2736 0.4653 0.3372 0.045 Uiso 1 1 calc R . .
H8B H 0.3255 0.3657 0.3367 0.045 Uiso 1 1 calc R . .
H8C H 0.1782 0.3863 0.3024 0.045 Uiso 1 1 calc R . .
C9 C 0.1057(3) 0.2500 -0.0979(2) 0.0278(6) Uani 1 2 d SDU . .
C10A C 0.0985(8) 0.3404(4) -0.1450(5) 0.065(2) Uani 0.50 1 d PDU A 1
H10A H 0.1854 0.3634 -0.1486 0.098 Uiso 0.50 1 calc PR A 1
H10B H 0.0506 0.3806 -0.1058 0.098 Uiso 0.50 1 calc PR A 1
H10C H 0.0547 0.3358 -0.2111 0.098 Uiso 0.50 1 calc PR A 1
C10B C 0.1720(8) 0.3123(5) -0.1647(4) 0.062(2) Uani 0.50 1 d PDU A 2
H10D H 0.2605 0.2927 -0.1687 0.093 Uiso 0.50 1 calc PR A 2
H10E H 0.1722 0.3725 -0.1380 0.093 Uiso 0.50 1 calc PR A 2
H10F H 0.1258 0.3118 -0.2302 0.093 Uiso 0.50 1 calc PR A 2
C11 C -0.0282(5) 0.2146(5) -0.0885(4) 0.069(3) Uani 0.50 1 d PDU A .
H11A H -0.0728 0.2060 -0.1538 0.104 Uiso 0.50 1 calc PR . .
H11B H -0.0760 0.2570 -0.0519 0.104 Uiso 0.50 1 calc PR . .
H11C H -0.0223 0.1579 -0.0537 0.104 Uiso 0.50 1 calc PR . .
C12 C 0.8449(3) 0.2500 0.1578(2) 0.0248(6) Uani 1 2 d S . .
C13 C 0.7761(2) 0.32603(15) 0.12384(14) 0.0269(4) Uani 1 1 d . . .
C14 C 0.66194(19) 0.29680(15) 0.06669(14) 0.0250(4) Uani 1 1 d . . .
C15 C 0.9721(3) 0.2500 0.2191(3) 0.0417(9) Uani 1 2 d S . .
H15A H 0.9882 0.3088 0.2478 0.063 Uiso 0.50 1 calc PR . .
H15B H 1.0405 0.2351 0.1779 0.063 Uiso 0.50 1 calc PR . .
H15C H 0.9704 0.2061 0.2715 0.063 Uiso 0.50 1 calc PR . .
C16 C 0.8191(3) 0.42029(18) 0.13520(18) 0.0418(6) Uani 1 1 d . . .
H16A H 0.8777 0.4263 0.1949 0.063 Uiso 1 1 calc R . .
H16B H 0.7443 0.4585 0.1397 0.063 Uiso 1 1 calc R . .
H16C H 0.8634 0.4377 0.0785 0.063 Uiso 1 1 calc R . .
C17 C 0.5694(2) 0.35271(18) 0.00481(16) 0.0378(6) Uani 1 1 d . . .
H17A H 0.5887 0.3491 -0.0636 0.057 Uiso 1 1 calc R . .
H17B H 0.5767 0.4143 0.0270 0.057 Uiso 1 1 calc R . .
H17C H 0.4819 0.3315 0.0102 0.057 Uiso 1 1 calc R . .
C18 C 0.7297(2) 0.2500 0.36410(18) 0.0159(5) Uani 1 2 d S . .
C19 C 0.81669(19) 0.29442(14) 0.51373(14) 0.0241(4) Uani 1 1 d . . .
C20 C 0.8650(3) 0.35538(17) 0.59415(17) 0.0391(6) Uani 1 1 d . . .
H20A H 0.8837 0.3216 0.6547 0.059 Uiso 1 1 calc R . .
H20B H 0.7996 0.4002 0.6036 0.059 Uiso 1 1 calc R . .
H20C H 0.9434 0.3845 0.5770 0.059 Uiso 1 1 calc R . .
C21 C 0.73488(19) 0.41188(13) 0.38846(15) 0.0232(4) Uani 1 1 d . . .
H21 H 0.7062 0.4082 0.3170 0.028 Uiso 1 1 calc R . .
C22 C 0.6227(2) 0.44907(16) 0.43772(17) 0.0333(5) Uani 1 1 d . . .
H22A H 0.5490 0.4092 0.4264 0.050 Uiso 1 1 calc R . .
H22B H 0.5999 0.5075 0.4103 0.050 Uiso 1 1 calc R . .
H22C H 0.6468 0.4545 0.5082 0.050 Uiso 1 1 calc R . .
C23 C 0.8519(2) 0.47155(16) 0.39829(18) 0.0355(5) Uani 1 1 d . . .
H23A H 0.8693 0.4904 0.4666 0.053 Uiso 1 1 calc R . .
H23B H 0.8359 0.5237 0.3564 0.053 Uiso 1 1 calc R . .
H23C H 0.9261 0.4391 0.3783 0.053 Uiso 1 1 calc R . .
C24 C 0.1727(6) 0.2500 0.5103(5) 0.0586(17) Uani 0.66 2 d SPDU . .
H24A H 0.1766 0.3147 0.5140 0.088 Uiso 0.33 1 calc PR . .
H24B H 0.0986 0.2288 0.5421 0.088 Uiso 0.33 1 calc PR . .
H24C H 0.1642 0.2316 0.4415 0.088 Uiso 0.33 1 calc PR . .
C25 C 0.2829(7) 0.2148(6) 0.5567(6) 0.059(3) Uani 0.33 1 d PDU . .
H25A H 0.2517 0.1687 0.5999 0.070 Uiso 0.33 1 calc PR . .
H25B H 0.3215 0.1821 0.5043 0.070 Uiso 0.33 1 calc PR . .
C26 C 0.3841(6) 0.2500 0.6102(5) 0.071(2) Uani 0.66 2 d SPDU . .
H26A H 0.3453 0.2799 0.6644 0.086 Uiso 0.33 1 calc PR . .
H26B H 0.4115 0.2984 0.5683 0.086 Uiso 0.33 1 calc PR . .
C27 C 0.4970(9) 0.2178(6) 0.6539(9) 0.074(3) Uani 0.33 1 d PDU . .
H27A H 0.4724 0.1608 0.6823 0.089 Uiso 0.33 1 calc PR . .
H27B H 0.5459 0.2019 0.5982 0.089 Uiso 0.33 1 calc PR . .
C28 C 0.5865(9) 0.2500 0.7208(5) 0.082(3) Uani 0.66 2 d SPDU . .
H28A H 0.6068 0.3111 0.7040 0.124 Uiso 0.33 1 calc PR . .
H28B H 0.6642 0.2137 0.7219 0.124 Uiso 0.33 1 calc PR . .
H28C H 0.5541 0.2487 0.7855 0.124 Uiso 0.66 2 calc SPR . .

loop_
_atom_site_aniso_label
_atom_site_aniso_U_11
_atom_site_aniso_U_22
_atom_site_aniso_U_33
_atom_site_aniso_U_23
_atom_site_aniso_U_13
_atom_site_aniso_U_12
Rh1 0.01469(11) 0.01608(11) 0.01364(11) 0.000 -0.00038(7) 0.000
P1 0.0146(3) 0.0190(3) 0.0146(3) 0.000 -0.0012(2) 0.000
N1 0.0195(7) 0.0187(8) 0.0179(7) -0.0019(6) -0.0035(6) 0.0000(6)
C1 0.0144(11) 0.0176(12) 0.0148(11) 0.000 0.0010(9) 0.000
C2 0.0158(8) 0.0174(9) 0.0182(8) -0.0006(7) -0.0002(6) -0.0008(7)
C3 0.0224(9) 0.0186(9) 0.0190(9) 0.0026(7) -0.0022(7) 0.0024(7)
C4 0.0209(13) 0.0249(14) 0.0159(12) 0.000 -0.0046(10) 0.000
C5 0.0236(9) 0.0164(9) 0.0235(9) -0.0026(7) -0.0046(7) 0.0022(7)
C6 0.0344(11) 0.0213(10) 0.0379(12) -0.0043(9) -0.0096(9) 0.0082(9)
C7 0.0284(10) 0.0181(10) 0.0397(12) -0.0003(9) -0.0066(9) -0.0022(8)
C8 0.0390(12) 0.0258(11) 0.0257(10) -0.0066(8) 0.0023(9) 0.0054(9)
C9 0.0347(16) 0.0278(16) 0.0183(13) 0.000 -0.0108(11) 0.000
C10A 0.107(6) 0.039(3) 0.040(4) 0.010(3) -0.046(4) -0.002(4)
C10B 0.091(5) 0.073(5) 0.020(2) 0.011(3) -0.013(3) -0.029(4)
C11 0.040(3) 0.130(8) 0.034(3) 0.002(3) -0.019(2) -0.028(3)
C12 0.0161(12) 0.0372(17) 0.0220(13) 0.000 0.0060(10) 0.000
C13 0.0269(10) 0.0340(12) 0.0205(9) 0.0024(8) 0.0061(8) -0.0071(9)
C14 0.0259(10) 0.0333(11) 0.0161(9) 0.0036(8) 0.0040(7) 0.0006(9)
C15 0.0173(14) 0.069(3) 0.0386(18) 0.000 0.0035(13) 0.000
C16 0.0521(15) 0.0384(14) 0.0356(12) 0.0059(10) 0.0081(11) -0.0197(12)
C17 0.0421(13) 0.0479(15) 0.0235(10) 0.0120(10) 0.0033(9) 0.0106(11)
C18 0.0121(11) 0.0169(12) 0.0185(12) 0.000 -0.0002(9) 0.000
C19 0.0233(9) 0.0291(11) 0.0186(9) -0.0019(8) -0.0050(7) 0.0003(8)
C20 0.0479(14) 0.0369(13) 0.0286(11) -0.0077(10) -0.0169(10) 0.0000(11)
C21 0.0266(10) 0.0159(9) 0.0255(9) -0.0027(7) -0.0064(8) -0.0006(8)
C22 0.0343(11) 0.0277(11) 0.0360(12) -0.0085(9) -0.0070(9) 0.0078(9)
C23 0.0370(12) 0.0251(11) 0.0423(13) -0.0008(10) -0.0069(10) -0.0110(10)
C24 0.041(3) 0.078(5) 0.058(4) 0.000 0.017(3) 0.000
C25 0.102(8) 0.029(4) 0.048(5) -0.014(3) 0.020(5) 0.001(5)
C26 0.062(4) 0.106(6) 0.053(4) 0.000 0.040(4) 0.000
C27 0.078(7) 0.034(4) 0.106(8) -0.021(5) -0.016(6) 0.007(4)
C28 0.101(7) 0.101(7) 0.050(4) 0.000 0.032(4) 0.000

loop_
_atom_type_symbol
_atom_type_description
_atom_type_scat_dispersion_real
_atom_type_scat_dispersion_imag
_atom_type_scat_source
C C 0.0033 0.0016 'International Tables Vol C Tables 4.2.6.8 and 6.1.1.4'
H H 0.0000 0.0000 'International Tables Vol C Tables 4.2.6.8 and 6.1.1.4'
N N 0.0061 0.0033 'International Tables Vol C Tables 4.2.6.8 and 6.1.1.4'
P P 0.1023 0.0942 'International Tables Vol C Tables 4.2.6.8 and 6.1.1.4'
Rh Rh -1.1178 0.9187 'International Tables Vol C Tables 4.2.6.8 and 6.1.1.4'

loop_
_geom_angle_atom_site_label_1
_geom_angle_atom_site_label_2
_geom_angle_atom_site_label_3
_geom_angle
_geom_angle_site_symmetry_1
_geom_angle_site_symmetry_3
C18 Rh1 P1 83.94(7) . .
C18 Rh1 C12 96.08(10) . .
P1 Rh1 C12 179.98(7) . .
C18 Rh1 C13 113.05(8) . 4_565
P1 Rh1 C13 143.25(6) . 4_565
C12 Rh1 C13 36.74(7) . 4_565
C18 Rh1 C13 113.05(8) . .
P1 Rh1 C13 143.25(6) . .
C12 Rh1 C13 36.74(7) . .
C13 Rh1 C13 61.68(12) 4_565 .
C18 Rh1 C14 150.19(8) . 4_565
P1 Rh1 C14 118.31(5) . 4_565
C12 Rh1 C14 61.68(8) . 4_565
C13 Rh1 C14 37.34(7) 4_565 4_565
C13 Rh1 C14 61.82(8) . 4_565
C18 Rh1 C14 150.19(8) . .
P1 Rh1 C14 118.30(5) . .
C12 Rh1 C14 61.68(8) . .
C13 Rh1 C14 61.82(8) 4_565 .
C13 Rh1 C14 37.34(7) . .
C14 Rh1 C14 36.70(11) 4_565 .
C1 P1 Rh1 110.19(8) . .
C18 N1 C19 111.13(17) . .
C18 N1 C21 121.65(15) . .
C19 N1 C21 127.02(16) . .
C2 C1 C2 117.3(2) 4_565 .
C2 C1 P1 121.34(11) 4_565 .
C2 C1 P1 121.34(11) . .
C3 C2 C1 118.96(17) . .
C3 C2 C5 117.86(16) . .
C1 C2 C5 123.03(16) . .
C4 C3 C2 122.88(18) . .
C4 C3 H3 118.6 . .
C2 C3 H3 118.6 . .
C3 C4 C3 116.9(2) . 4_565
C3 C4 C9 121.47(12) . .
C3 C4 C9 121.47(12) 4_565 .
C7 C5 C8 110.18(17) . .
C7 C5 C6 106.21(17) . .
C8 C5 C6 105.64(17) . .
C7 C5 C2 113.13(16) . .
C8 C5 C2 109.36(16) . .
C6 C5 C2 112.03(15) . .
C5 C6 H6A 109.5 . .
C5 C6 H6B 109.5 . .
H6A C6 H6B 109.5 . .
C5 C6 H6C 109.5 . .
H6A C6 H6C 109.5 . .
H6B C6 H6C 109.5 . .
C5 C7 H7A 109.5 . .
C5 C7 H7B 109.5 . .
H7A C7 H7B 109.5 . .
C5 C7 H7C 109.5 . .
H7A C7 H7C 109.5 . .
H7B C7 H7C 109.5 . .
C5 C8 H8A 109.5 . .
C5 C8 H8B 109.5 . .
H8A C8 H8B 109.5 . .
C5 C8 H8C 109.5 . .
H8A C8 H8C 109.5 . .
H8B C8 H8C 109.5 . .
C10A C9 C11 110.2(4) . .
C10A C9 C11 110.2(4) 4_565 4_565
C10A C9 C4 112.9(3) 4_565 .
C10A C9 C4 112.9(3) . .
C11 C9 C4 109.0(3) . .
C11 C9 C4 109.0(3) 4_565 .
C10A C9 C10B 107.9(5) . 4_565
C11 C9 C10B 108.0(4) . 4_565
C4 C9 C10B 108.6(3) . 4_565
C10A C9 C10B 107.9(5) 4_565 .
C11 C9 C10B 108.0(4) 4_565 .
C4 C9 C10B 108.6(3) . .
C9 C10A H10A 109.5 . .
C9 C10A H10B 109.5 . .
C9 C10A H10C 109.5 . .
C9 C10B H10D 109.5 . .
C9 C10B H10E 109.5 . .
H10D C10B H10E 109.5 . .
C9 C10B H10F 109.5 . .
H10D C10B H10F 109.5 . .
H10E C10B H10F 109.5 . .
C9 C11 H11A 109.5 . .
C9 C11 H11B 109.5 . .
H11A C11 H11B 109.5 . .
C9 C11 H11C 109.5 . .
H11A C11 H11C 109.5 . .
H11B C11 H11C 109.5 . .
C13 C12 C13 108.9(3) 4_565 .
C13 C12 C15 125.54(13) 4_565 .
C13 C12 C15 125.54(13) . .
C13 C12 Rh1 71.71(13) 4_565 .
C13 C12 Rh1 71.72(13) . .
C15 C12 Rh1 123.4(2) . .
C12 C13 C14 107.64(19) . .
C12 C13 C16 126.9(2) . .
C14 C13 C16 125.2(2) . .
C12 C13 Rh1 71.54(13) . .
C14 C13 Rh1 71.53(11) . .
C16 C13 Rh1 127.29(16) . .
C14 C14 C13 107.90(13) 4_565 .
C14 C14 C17 124.55(14) 4_565 .
C13 C14 C17 126.9(2) . .
C14 C14 Rh1 71.65(6) 4_565 .
C13 C14 Rh1 71.13(11) . .
C17 C14 Rh1 130.01(15) . .
C12 C15 H15A 109.5 . .
C12 C15 H15B 109.5 . .
H15A C15 H15B 109.5 . .
C12 C15 H15C 109.5 . .
H15A C15 H15C 109.5 . .
H15B C15 H15C 109.5 . .
C13 C16 H16A 109.5 . .
C13 C16 H16B 109.5 . .
H16A C16 H16B 109.5 . .
C13 C16 H16C 109.5 . .
H16A C16 H16C 109.5 . .
H16B C16 H16C 109.5 . .
C14 C17 H17A 109.5 . .
C14 C17 H17B 109.5 . .
H17A C17 H17B 109.5 . .
C14 C17 H17C 109.5 . .
H17A C17 H17C 109.5 . .
H17B C17 H17C 109.5 . .
N1 C18 N1 104.3(2) 4_565 .
N1 C18 Rh1 127.79(11) 4_565 .
N1 C18 Rh1 127.79(11) . .
C19 C19 N1 106.72(11) 4_565 .
C19 C19 C20 128.21(13) 4_565 .
N1 C19 C20 125.07(19) . .
C19 C20 H20A 109.5 . .
C19 C20 H20B 109.5 . .
H20A C20 H20B 109.5 . .
C19 C20 H20C 109.5 . .
H20A C20 H20C 109.5 . .
H20B C20 H20C 109.5 . .
N1 C21 C22 110.68(18) . .
N1 C21 C23 112.84(17) . .
C22 C21 C23 113.17(18) . .
N1 C21 H21 106.5 . .
C22 C21 H21 106.5 . .
C23 C21 H21 106.5 . .
C21 C22 H22A 109.5 . .
C21 C22 H22B 109.5 . .
H22A C22 H22B 109.5 . .
C21 C22 H22C 109.5 . .
H22A C22 H22C 109.5 . .
H22B C22 H22C 109.5 . .
C21 C23 H23A 109.5 . .
C21 C23 H23B 109.5 . .
H23A C23 H23B 109.5 . .
C21 C23 H23C 109.5 . .
H23A C23 H23C 109.5 . .
H23B C23 H23C 109.5 . .
C25 C24 H24A 109.5 . .
C25 C24 H24B 109.5 . .
H24A C24 H24B 109.5 . .
C25 C24 H24C 109.5 . .
H24A C24 H24C 109.5 . .
H24B C24 H24C 109.5 . .
C26 C25 C24 133.4(7) . .
C26 C25 H25A 103.9 . .
C24 C25 H25A 103.9 . .
C26 C25 H25B 103.9 . .
C24 C25 H25B 103.9 . .
H25A C25 H25B 105.4 . .
C25 C26 C27 135.0(5) . .
C25 C26 H26A 103.4 . .
C27 C26 H26A 103.4 . .
C25 C26 H26B 103.4 . .
C27 C26 H26B 103.4 . .
H26A C26 H26B 105.2 . .
C28 C27 C26 133.9(8) . .
C28 C27 H27A 103.7 . .
C26 C27 H27A 103.7 . .
C28 C27 H27B 103.7 . .
C26 C27 H27B 103.7 . .
H27A C27 H27B 105.4 . .
C27 C28 H28A 109.5 . .
C27 C28 H28B 109.5 . .
H28A C28 H28B 109.5 . .
C27 C28 H28C 109.5 . .
H28A C28 H28C 109.5 . .
H28B C28 H28C 109.5 . .

loop_
_geom_bond_atom_site_label_1
_geom_bond_atom_site_label_2
_geom_bond_distance
_geom_bond_site_symmetry_2
Rh1 C18 2.036(2) .
Rh1 P1 2.1827(7) .
Rh1 C12 2.238(3) .
Rh1 C13 2.240(2) 4_565
Rh1 C13 2.240(2) .
Rh1 C14 2.2455(19) 4_565
Rh1 C14 2.2455(19) .
P1 C1 1.858(2) .
N1 C18 1.357(2) .
N1 C19 1.393(2) .
N1 C21 1.469(2) .
C1 C2 1.425(2) 4_565
C1 C2 1.425(2) .
C2 C3 1.394(2) .
C2 C5 1.549(3) .
C3 C4 1.384(2) .
C3 H3 0.9500 .
C4 C3 1.384(2) 4_565
C4 C9 1.537(4) .
C5 C7 1.529(3) .
C5 C8 1.536(3) .
C5 C6 1.538(3) .
C6 H6A 0.9800 .
C6 H6B 0.9800 .
C6 H6C 0.9800 .
C7 H7A 0.9800 .
C7 H7B 0.9800 .
C7 H7C 0.9800 .
C8 H8A 0.9800 .
C8 H8B 0.9800 .
C8 H8C 0.9800 .
C9 C10A 1.509(5) 4_565
C9 C10A 1.509(5) .
C9 C11 1.518(5) .
C9 C11 1.518(5) 4_565
C9 C10B 1.526(5) 4_565
C9 C10B 1.526(5) .
C10A H10A 0.9800 .
C10A H10B 0.9800 .
C10A H10C 0.9800 .
C10B H10D 0.9800 .
C10B H10E 0.9800 .
C10B H10F 0.9800 .
C11 H11A 0.9800 .
C11 H11B 0.9800 .
C11 H11C 0.9800 .
C12 C13 1.411(3) 4_565
C12 C13 1.411(3) .
C12 C15 1.507(4) .
C13 C14 1.436(3) .
C13 C16 1.497(3) .
C14 C14 1.414(4) 4_565
C14 C17 1.489(3) .
C15 H15A 0.9800 .
C15 H15B 0.9800 .
C15 H15C 0.9800 .
C16 H16A 0.9800 .
C16 H16B 0.9800 .
C16 H16C 0.9800 .
C17 H17A 0.9800 .
C17 H17B 0.9800 .
C17 H17C 0.9800 .
C18 N1 1.357(2) 4_565
C19 C19 1.342(4) 4_565
C19 C20 1.489(3) .
C20 H20A 0.9800 .
C20 H20B 0.9800 .
C20 H20C 0.9800 .
C21 C22 1.518(3) .
C21 C23 1.517(3) .
C21 H21 1.0000 .
C22 H22A 0.9800 .
C22 H22B 0.9800 .
C22 H22C 0.9800 .
C23 H23A 0.9800 .
C23 H23B 0.9800 .
C23 H23C 0.9800 .
C24 C25 1.372(6) .
C24 H24A 0.9800 .
C24 H24B 0.9800 .
C24 H24C 0.9800 .
C25 C26 1.341(6) .
C25 H25A 0.9900 .
C25 H25B 0.9900 .
C26 C27 1.363(6) .
C26 H26A 0.9900 .
C26 H26B 0.9900 .
C27 C28 1.340(7) .
C27 H27A 0.9900 .
C27 H27B 0.9900 .
C28 H28A 0.9800 .
C28 H28B 0.9800 .
C28 H28C 0.9800 .

loop_
_geom_torsion_atom_site_label_1
_geom_torsion_atom_site_label_2
_geom_torsion_atom_site_label_3
_geom_torsion_atom_site_label_4
_geom_torsion
_geom_torsion_site_symmetry_1
_geom_torsion_site_symmetry_4
C18 Rh1 P1 C1 180.0 . .
C13 Rh1 P1 C1 -58.96(9) 4_565 .
C13 Rh1 P1 C1 58.96(9) . .
C14 Rh1 P1 C1 -20.95(6) 4_565 .
C14 Rh1 P1 C1 20.95(6) . .
Rh1 P1 C1 C2 88.63(18) . 4_565
Rh1 P1 C1 C2 -88.64(18) . .
C2 C1 C2 C3 -14.9(3) 4_565 .
P1 C1 C2 C3 162.52(16) . .
C2 C1 C2 C5 160.53(14) 4_565 .
P1 C1 C2 C5 -22.1(3) . .
C1 C2 C3 C4 3.9(3) . .
C5 C2 C3 C4 -171.7(2) . .
C2 C3 C4 C3 7.3(4) . 4_565
C2 C3 C4 C9 -177.3(2) . .
C3 C2 C5 C7 -107.9(2) . .
C1 C2 C5 C7 76.7(2) . .
C3 C2 C5 C8 128.93(18) . .
C1 C2 C5 C8 -46.5(3) . .
C3 C2 C5 C6 12.2(3) . .
C1 C2 C5 C6 -163.3(2) . .
C3 C4 C9 C10A 171.4(4) . 4_565
C3 C4 C9 C10A -13.3(5) 4_565 4_565
C3 C4 C9 C10A 13.3(5) . .
C3 C4 C9 C10A -171.4(4) 4_565 .
C3 C4 C9 C11 -109.5(4) . .
C3 C4 C9 C11 65.7(4) 4_565 .
C3 C4 C9 C11 -65.7(4) . 4_565
C3 C4 C9 C11 109.5(4) 4_565 4_565
C3 C4 C9 C10B 133.0(4) . 4_565
C3 C4 C9 C10B -51.8(5) 4_565 4_565
C3 C4 C9 C10B 51.8(5) . .
C3 C4 C9 C10B -133.0(4) 4_565 .
C18 Rh1 C12 C13 121.02(12) . 4_565
C13 Rh1 C12 C13 -118.0(2) . 4_565
C14 Rh1 C12 C13 -38.02(13) 4_565 4_565
C14 Rh1 C12 C13 -79.93(15) . 4_565
C18 Rh1 C12 C13 -121.02(12) . .
C13 Rh1 C12 C13 118.0(2) 4_565 .
C14 Rh1 C12 C13 79.93(15) 4_565 .
C14 Rh1 C12 C13 38.02(13) . .
C18 Rh1 C12 C15 0.0 . .
C13 Rh1 C12 C15 -121.02(12) 4_565 .
C13 Rh1 C12 C15 121.02(12) . .
C14 Rh1 C12 C15 -159.05(7) 4_565 .
C14 Rh1 C12 C15 159.04(7) . .
C13 C12 C13 C14 -0.4(3) 4_565 .
C15 C12 C13 C14 178.7(3) . .
Rh1 C12 C13 C14 -62.83(14) . .
C13 C12 C13 C16 -174.32(15) 4_565 .
C15 C12 C13 C16 4.8(4) . .
Rh1 C12 C13 C16 123.2(2) . .
C13 C12 C13 Rh1 62.45(19) 4_565 .
C15 C12 C13 Rh1 -118.4(3) . .
C18 Rh1 C13 C12 67.83(14) . .
P1 Rh1 C13 C12 -179.98(11) . .
C13 Rh1 C13 C12 -36.89(14) 4_565 .
C14 Rh1 C13 C12 -79.51(14) 4_565 .
C14 Rh1 C13 C12 -116.63(19) . .
C18 Rh1 C13 C14 -175.54(11) . .
P1 Rh1 C13 C14 -63.34(16) . .
C12 Rh1 C13 C14 116.63(19) . .
C13 Rh1 C13 C14 79.74(13) 4_565 .
C14 Rh1 C13 C14 37.12(13) 4_565 .
C18 Rh1 C13 C16 -55.0(2) . .
P1 Rh1 C13 C16 57.2(2) . .
C12 Rh1 C13 C16 -122.8(3) . .
C13 Rh1 C13 C16 -159.67(18) 4_565 .
C14 Rh1 C13 C16 157.7(2) 4_565 .
C14 Rh1 C13 C16 120.6(3) . .
C12 C13 C14 C14 0.23(18) . 4_565
C16 C13 C14 C14 174.30(18) . 4_565
Rh1 C13 C14 C14 -62.61(6) . 4_565
C12 C13 C14 C17 -170.8(2) . .
C16 C13 C14 C17 3.3(3) . .
Rh1 C13 C14 C17 126.4(2) . .
C12 C13 C14 Rh1 62.84(16) . .
C16 C13 C14 Rh1 -123.1(2) . .
C18 Rh1 C14 C14 125.38(14) . 4_565
P1 Rh1 C14 C14 -100.29(4) . 4_565
C12 Rh1 C14 C14 79.70(5) . 4_565
C13 Rh1 C14 C14 37.77(8) 4_565 4_565
C13 Rh1 C14 C14 117.11(12) . 4_565
C18 Rh1 C14 C13 8.3(2) . .
P1 Rh1 C14 C13 142.60(11) . .
C12 Rh1 C14 C13 -37.41(11) . .
C13 Rh1 C14 C13 -79.34(17) 4_565 .
C14 Rh1 C14 C13 -117.11(12) 4_565 .
C18 Rh1 C14 C17 -114.5(2) . .
P1 Rh1 C14 C17 19.8(2) . .
C12 Rh1 C14 C17 -160.2(2) . .
C13 Rh1 C14 C17 157.9(2) 4_565 .
C13 Rh1 C14 C17 -122.8(3) . .
C14 Rh1 C14 C17 120.1(2) 4_565 .
C19 N1 C18 N1 -0.6(3) . 4_565
C21 N1 C18 N1 -175.84(13) . 4_565
C19 N1 C18 Rh1 -176.94(16) . .
C21 N1 C18 Rh1 7.8(3) . .
P1 Rh1 C18 N1 92.2(2) . 4_565
C12 Rh1 C18 N1 -87.8(2) . 4_565
C13 Rh1 C18 N1 -53.9(2) 4_565 4_565
C13 Rh1 C18 N1 -121.6(2) . 4_565
C14 Rh1 C18 N1 -48.5(3) 4_565 4_565
C14 Rh1 C18 N1 -127.06(18) . 4_565
P1 Rh1 C18 N1 -92.2(2) . .
C12 Rh1 C18 N1 87.8(2) . .
C13 Rh1 C18 N1 121.6(2) 4_565 .
C13 Rh1 C18 N1 53.9(2) . .
C14 Rh1 C18 N1 127.06(18) 4_565 .
C14 Rh1 C18 N1 48.5(3) . .
C18 N1 C19 C19 0.38(17) . 4_565
C21 N1 C19 C19 175.31(16) . 4_565
C18 N1 C19 C20 179.5(2) . .
C21 N1 C19 C20 -5.6(3) . .
C18 N1 C21 C22 104.2(2) . .
C19 N1 C21 C22 -70.3(2) . .
C18 N1 C21 C23 -127.9(2) . .
C19 N1 C21 C23 57.7(3) . .
C24 C25 C26 C27 -176.8(12) . .
C25 C26 C27 C28 -166.0(12) . .
